data_4088114
loop_
_publ_author_name
'Astakhov, Alexander V.'
'Khazipov, Oleg V.'
'Degtyareva, Evgeniya S.'
'Khrustalev, Victor N.'
'Chernyshev, Victor M.'
'Ananikov, Valentine P.'

_publ_section_title
;
 Facile Hydrolysis of Nickel(II) Complexes with N-Heterocyclic Carbene
 Ligands
;
_journal_issue 24
_journal_name_full Organometallics
_journal_page_first 5759
_journal_paper_doi 10.1021/acs.organomet.5b00856
_journal_volume 34
_journal_year 2015
_chemical_formula_moiety 'C36 H40 Br2 N4 Ni'
_chemical_formula_sum 'C36 H40 Br2 N4 Ni'
_chemical_formula_weight 747.25
_space_group_crystal_system monoclinic
_space_group_IT_number 14
_space_group_name_Hall '-P 2ybc'
_space_group_name_H-M_alt 'P 1 21/c 1'
_atom_sites_solution_hydrogens geom
_atom_sites_solution_primary difmap
_atom_sites_solution_secondary difmap
_audit_creation_method SHELXL-2014/6
_cell_angle_alpha 90
_cell_angle_beta 111.367(2)
_cell_angle_gamma 90
_cell_formula_units_Z 2
_cell_length_a 8.0621(10)
_cell_length_b 21.662(3)
_cell_length_c 10.3190(12)
_cell_measurement_reflns_used 9900
_cell_measurement_temperature 100(2)
_cell_measurement_theta_max 32.63
_cell_measurement_theta_min 2.32
_cell_volume 1678.3(4)
_computing_cell_refinement 'Bruker SAINT'
_computing_data_collection 'Bruker APEX2'
_computing_data_reduction 'Bruker SAINT'
_computing_molecular_graphics 'Bruker SHELXTL'
_computing_publication_material 'Bruker SHELXTL'
_computing_structure_refinement 'SHELXL-2014/6 (Sheldrick, 2014)'
_computing_structure_solution 'SHELXS-97 (Sheldrick, 2008)'
_diffrn_ambient_temperature 100(2)
_diffrn_measured_fraction_theta_full 1.000
_diffrn_measured_fraction_theta_max 1.000
_diffrn_measurement_device_type 'Bruker APEX-II CCD'
_diffrn_measurement_method '\f and \w scans'
_diffrn_radiation_type MoK\a
_diffrn_radiation_wavelength 0.71073
_diffrn_reflns_av_R_equivalents 0.0204
_diffrn_reflns_av_unetI/netI 0.0176
_diffrn_reflns_Laue_measured_fraction_full 1.000
_diffrn_reflns_Laue_measured_fraction_max 1.000
_diffrn_reflns_limit_h_max 11
_diffrn_reflns_limit_h_min -10
_diffrn_reflns_limit_k_max 30
_diffrn_reflns_limit_k_min -30
_diffrn_reflns_limit_l_max 14
_diffrn_reflns_limit_l_min -14
_diffrn_reflns_number 25896
_diffrn_reflns_point_group_measured_fraction_full 1.000
_diffrn_reflns_point_group_measured_fraction_max 1.000
_diffrn_reflns_theta_full 25.242
_diffrn_reflns_theta_max 29.999
_diffrn_reflns_theta_min 1.880
_diffrn_source 'fine-focus sealed tube'
_exptl_absorpt_coefficient_mu 2.990
_exptl_absorpt_correction_T_max 0.690
_exptl_absorpt_correction_T_min 0.520
_exptl_absorpt_correction_type multi-scan
_exptl_absorpt_process_details 'SADABS (Bruker, 2003)'
_exptl_crystal_colour red
_exptl_crystal_density_diffrn 1.479
_exptl_crystal_description prism
_exptl_crystal_F_000 764
_exptl_crystal_size_max 0.21
_exptl_crystal_size_mid 0.18
_exptl_crystal_size_min 0.12
_refine_diff_density_max 0.766
_refine_diff_density_min -0.541
_refine_diff_density_rms 0.087
_refine_ls_extinction_method none
_refine_ls_goodness_of_fit_ref 1.014
_refine_ls_hydrogen_treatment constr
_refine_ls_matrix_type full
_refine_ls_number_parameters 197
_refine_ls_number_reflns 4898
_refine_ls_number_restraints 0
_refine_ls_restrained_S_all 1.014
_refine_ls_R_factor_all 0.0436
_refine_ls_R_factor_gt 0.0388
_refine_ls_shift/su_max 0.001
_refine_ls_shift/su_mean 0.000
_refine_ls_structure_factor_coef Fsqd
_refine_ls_weighting_details 'w=1/[\s^2^(Fo^2^)+(0.0362P)^2^+3.3P] where P=(Fo^2^+2Fc^2^)/3'
_refine_ls_weighting_scheme calc
_refine_ls_wR_factor_gt 0.0901
_refine_ls_wR_factor_ref 0.0919
_reflns_Friedel_coverage 0.000
_reflns_number_gt 4429
_reflns_number_total 4898
_reflns_threshold_expression 'I > 2\s(I)'
_cod_data_source_file om5b00856_si_003.cif
_cod_data_source_block 5c
_cod_original_cell_volume 1678.3(3)
_cod_original_sg_symbol_H-M 'P 21/c'
_cod_database_code 4088114
_shelx_space_group_comment
;
The symmetry employed for this shelxl refinement is uniquely defined
by the following loop, which should always be used as a source of
symmetry information in preference to the above space-group names.
They are only intended as comments.
;
_shelx_estimated_absorpt_t_min 0.572
_shelx_estimated_absorpt_t_max 0.716
_shelxl_version_number 2014/6

loop_
_space_group_symop_operation_xyz
'x, y, z'
'-x, y+1/2, -z+1/2'
'-x, -y, -z'
'x, -y-1/2, z-1/2'

loop_
_atom_site_label
_atom_site_type_symbol
_atom_site_fract_x
_atom_site_fract_y
_atom_site_fract_z
_atom_site_U_iso_or_equiv
_atom_site_adp_type
_atom_site_occupancy
_atom_site_site_symmetry_order
_atom_site_calc_flag
_atom_site_refinement_flags_posn
_atom_site_refinement_flags_adp
_atom_site_refinement_flags_occupancy
Ni1 Ni 0.0000 0.5000 0.5000 0.02117(9) Uani 1 2 d S . P
Br1 Br 0.08465(3) 0.43093(2) 0.36531(3) 0.02677(7) Uani 1 1 d . . .
N1 N 0.2380(3) 0.44384(9) 0.7558(2) 0.0243(4) Uani 1 1 d . . .
C2 C 0.2166(3) 0.48434(10) 0.6508(2) 0.0229(4) Uani 1 1 d . . .
N3 N 0.3805(3) 0.50808(9) 0.6729(2) 0.0233(4) Uani 1 1 d . . .
C3A C 0.5076(3) 0.48204(11) 0.7914(2) 0.0238(4) Uani 1 1 d . . .
C4 C 0.6908(3) 0.49048(12) 0.8552(3) 0.0275(5) Uani 1 1 d . . .
H4 H 0.7541 0.5186 0.8196 0.033 Uiso 1 1 calc R U .
C5 C 0.7761(3) 0.45530(13) 0.9741(3) 0.0308(5) Uani 1 1 d . . .
H5 H 0.9010 0.4597 1.0208 0.037 Uiso 1 1 calc R U .
C6 C 0.6840(4) 0.41376(13) 1.0268(3) 0.0320(5) Uani 1 1 d . . .
H6 H 0.7476 0.3908 1.1081 0.038 Uiso 1 1 calc R U .
C7 C 0.5016(3) 0.40541(12) 0.9627(3) 0.0297(5) Uani 1 1 d . . .
H7 H 0.4383 0.3771 0.9977 0.036 Uiso 1 1 calc R U .
C7A C 0.4160(3) 0.44068(11) 0.8444(2) 0.0241(4) Uani 1 1 d . . .
C8 C 0.0947(3) 0.40707(12) 0.7714(3) 0.0295(5) Uani 1 1 d . . .
H8A H -0.0210 0.4230 0.7069 0.035 Uiso 1 1 calc R U .
H8B H 0.0970 0.4120 0.8674 0.035 Uiso 1 1 calc R U .
C9 C 0.1084(3) 0.33887(12) 0.7426(3) 0.0308(5) Uani 1 1 d . . .
C10 C 0.0218(5) 0.29634(15) 0.7975(3) 0.0443(7) Uani 1 1 d . . .
H10 H -0.0433 0.3104 0.8522 0.053 Uiso 1 1 calc R U .
C11 C 0.0303(6) 0.23348(16) 0.7728(4) 0.0542(9) Uani 1 1 d . . .
H11 H -0.0299 0.2048 0.8099 0.065 Uiso 1 1 calc R U .
C12 C 0.1257(5) 0.21272(15) 0.6945(4) 0.0511(8) Uani 1 1 d . . .
H12 H 0.1332 0.1697 0.6792 0.061 Uiso 1 1 calc R U .
C13 C 0.2102(5) 0.25424(15) 0.6384(3) 0.0446(7) Uani 1 1 d . . .
H13 H 0.2744 0.2399 0.5833 0.054 Uiso 1 1 calc R U .
C14 C 0.2018(4) 0.31738(13) 0.6623(3) 0.0379(6) Uani 1 1 d . . .
H14 H 0.2605 0.3458 0.6234 0.045 Uiso 1 1 calc R U .
C15 C 0.4157(3) 0.55445(12) 0.5830(3) 0.0276(5) Uani 1 1 d . . .
H15A H 0.3382 0.5461 0.4853 0.033 Uiso 1 1 calc R U .
H15B H 0.5409 0.5505 0.5896 0.033 Uiso 1 1 calc R U .
C16 C 0.3837(4) 0.62080(13) 0.6203(3) 0.0367(6) Uani 1 1 d . . .
H16A H 0.2595 0.6249 0.6160 0.044 Uiso 1 1 calc R U .
H16B H 0.4644 0.6301 0.7166 0.044 Uiso 1 1 calc R U .
C17 C 0.4167(5) 0.66661(15) 0.5204(4) 0.0477(8) Uani 1 1 d . . .
H17A H 0.3463 0.6543 0.4235 0.057 Uiso 1 1 calc R U .
H17B H 0.5443 0.6656 0.5325 0.057 Uiso 1 1 calc R U .
C18 C 0.3651(5) 0.73295(16) 0.5455(5) 0.0620(11) Uani 1 1 d . . .
H18A H 0.3978 0.7617 0.4855 0.093 Uiso 1 1 calc R U .
H18B H 0.4283 0.7442 0.6432 0.093 Uiso 1 1 calc R U .
H18C H 0.2363 0.7351 0.5239 0.093 Uiso 1 1 calc R U .

loop_
_atom_site_aniso_label
_atom_site_aniso_U_11
_atom_site_aniso_U_22
_atom_site_aniso_U_33
_atom_site_aniso_U_23
_atom_site_aniso_U_13
_atom_site_aniso_U_12
Ni1 0.01624(18) 0.02147(19) 0.0232(2) 0.00130(15) 0.00410(15) 0.00018(14)
Br1 0.02222(11) 0.02753(12) 0.02869(12) -0.00187(9) 0.00706(9) 0.00131(9)
N1 0.0188(8) 0.0245(9) 0.0273(10) 0.0034(8) 0.0058(7) -0.0007(7)
C2 0.0204(10) 0.0213(10) 0.0252(11) -0.0010(8) 0.0063(8) 0.0004(8)
N3 0.0184(8) 0.0243(9) 0.0242(9) 0.0019(7) 0.0043(7) 0.0001(7)
C3A 0.0208(10) 0.0237(10) 0.0236(10) -0.0005(8) 0.0043(8) 0.0017(8)
C4 0.0207(10) 0.0296(12) 0.0292(12) -0.0002(9) 0.0054(9) 0.0000(9)
C5 0.0198(10) 0.0359(13) 0.0299(12) 0.0004(10) 0.0011(9) 0.0018(9)
C6 0.0284(12) 0.0341(13) 0.0270(12) 0.0043(10) 0.0025(10) 0.0049(10)
C7 0.0266(11) 0.0293(12) 0.0299(12) 0.0053(10) 0.0064(10) 0.0013(9)
C7A 0.0206(10) 0.0231(11) 0.0260(11) 0.0002(8) 0.0052(8) 0.0006(8)
C8 0.0219(11) 0.0282(12) 0.0366(13) 0.0069(10) 0.0086(10) -0.0023(9)
C9 0.0291(12) 0.0287(12) 0.0283(12) 0.0050(10) 0.0029(10) -0.0050(10)
C10 0.0547(19) 0.0391(16) 0.0408(16) 0.0043(13) 0.0194(14) -0.0111(14)
C11 0.076(3) 0.0351(16) 0.052(2) 0.0072(14) 0.0246(19) -0.0158(16)
C12 0.069(2) 0.0303(15) 0.0452(18) 0.0024(13) 0.0107(16) -0.0067(14)
C13 0.0532(19) 0.0345(15) 0.0408(16) 0.0002(12) 0.0107(14) 0.0004(13)
C14 0.0398(15) 0.0306(13) 0.0400(15) 0.0034(11) 0.0107(12) -0.0033(11)
C15 0.0204(10) 0.0314(12) 0.0290(12) 0.0063(10) 0.0064(9) -0.0022(9)
C16 0.0311(13) 0.0272(12) 0.0488(16) 0.0081(11) 0.0109(12) -0.0012(10)
C17 0.0438(17) 0.0379(16) 0.060(2) 0.0172(15) 0.0172(15) 0.0000(13)
C18 0.057(2) 0.0316(16) 0.085(3) 0.0153(17) 0.010(2) -0.0012(15)

loop_
_atom_type_symbol
_atom_type_description
_atom_type_scat_dispersion_real
_atom_type_scat_dispersion_imag
_atom_type_scat_source
C C 0.0033 0.0016 'International Tables Vol C Tables 4.2.6.8 and 6.1.1.4'
H H 0.0000 0.0000 'International Tables Vol C Tables 4.2.6.8 and 6.1.1.4'
N N 0.0061 0.0033 'International Tables Vol C Tables 4.2.6.8 and 6.1.1.4'
Ni Ni 0.3393 1.1124 'International Tables Vol C Tables 4.2.6.8 and 6.1.1.4'
Br Br -0.2901 2.4595 'International Tables Vol C Tables 4.2.6.8 and 6.1.1.4'

loop_
_geom_angle_atom_site_label_1
_geom_angle_atom_site_label_2
_geom_angle_atom_site_label_3
_geom_angle
_geom_angle_site_symmetry_1
_geom_angle_site_symmetry_3
C2 Ni1 C2 180.0 . 3_566
C2 Ni1 Br1 90.43(7) . 3_566
C2 Ni1 Br1 89.57(7) 3_566 3_566
C2 Ni1 Br1 89.57(7) . .
C2 Ni1 Br1 90.43(7) 3_566 .
Br1 Ni1 Br1 180.0 3_566 .
C2 N1 C7A 110.91(19) . .
C2 N1 C8 124.5(2) . .
C7A N1 C8 124.6(2) . .
N1 C2 N3 106.16(19) . .
N1 C2 Ni1 125.59(17) . .
N3 C2 Ni1 128.17(18) . .
C2 N3 C3A 110.6(2) . .
C2 N3 C15 123.71(19) . .
C3A N3 C15 125.64(19) . .
C4 C3A C7A 121.4(2) . .
C4 C3A N3 132.4(2) . .
C7A C3A N3 106.2(2) . .
C3A C4 C5 116.2(2) . .
C3A C4 H4 121.9 . .
C5 C4 H4 121.9 . .
C4 C5 C6 122.2(2) . .
C4 C5 H5 118.9 . .
C6 C5 H5 118.9 . .
C7 C6 C5 121.3(2) . .
C7 C6 H6 119.3 . .
C5 C6 H6 119.3 . .
C6 C7 C7A 116.6(2) . .
C6 C7 H7 121.7 . .
C7A C7 H7 121.7 . .
C7 C7A C3A 122.2(2) . .
C7 C7A N1 131.7(2) . .
C3A C7A N1 106.1(2) . .
N1 C8 C9 113.1(2) . .
N1 C8 H8A 109.0 . .
C9 C8 H8A 109.0 . .
N1 C8 H8B 109.0 . .
C9 C8 H8B 109.0 . .
H8A C8 H8B 107.8 . .
C14 C9 C10 118.8(3) . .
C14 C9 C8 122.5(2) . .
C10 C9 C8 118.7(3) . .
C11 C10 C9 120.4(3) . .
C11 C10 H10 119.8 . .
C9 C10 H10 119.8 . .
C12 C11 C10 120.1(3) . .
C12 C11 H11 119.9 . .
C10 C11 H11 119.9 . .
C13 C12 C11 120.1(3) . .
C13 C12 H12 120.0 . .
C11 C12 H12 120.0 . .
C12 C13 C14 120.2(3) . .
C12 C13 H13 119.9 . .
C14 C13 H13 119.9 . .
C9 C14 C13 120.4(3) . .
C9 C14 H14 119.8 . .
C13 C14 H14 119.8 . .
N3 C15 C16 113.2(2) . .
N3 C15 H15A 108.9 . .
C16 C15 H15A 108.9 . .
N3 C15 H15B 108.9 . .
C16 C15 H15B 108.9 . .
H15A C15 H15B 107.7 . .
C17 C16 C15 110.7(3) . .
C17 C16 H16A 109.5 . .
C15 C16 H16A 109.5 . .
C17 C16 H16B 109.5 . .
C15 C16 H16B 109.5 . .
H16A C16 H16B 108.1 . .
C16 C17 C18 111.6(3) . .
C16 C17 H17A 109.3 . .
C18 C17 H17A 109.3 . .
C16 C17 H17B 109.3 . .
C18 C17 H17B 109.3 . .
H17A C17 H17B 108.0 . .
C17 C18 H18A 109.5 . .
C17 C18 H18B 109.5 . .
H18A C18 H18B 109.5 . .
C17 C18 H18C 109.5 . .
H18A C18 H18C 109.5 . .
H18B C18 H18C 109.5 . .

loop_
_geom_bond_atom_site_label_1
_geom_bond_atom_site_label_2
_geom_bond_distance
_geom_bond_site_symmetry_2
Ni1 C2 1.899(2) .
Ni1 C2 1.899(2) 3_566
Ni1 Br1 2.3081(3) 3_566
Ni1 Br1 2.3082(3) .
N1 C2 1.355(3) .
N1 C7A 1.394(3) .
N1 C8 1.460(3) .
C2 N3 1.358(3) .
N3 C3A 1.396(3) .
N3 C15 1.464(3) .
C3A C4 1.393(3) .
C3A C7A 1.393(3) .
C4 C5 1.394(4) .
C4 H4 0.9500 .
C5 C6 1.397(4) .
C5 H5 0.9500 .
C6 C7 1.387(4) .
C6 H6 0.9500 .
C7 C7A 1.391(3) .
C7 H7 0.9500 .
C8 C9 1.519(4) .
C8 H8A 0.9900 .
C8 H8B 0.9900 .
C9 C14 1.387(4) .
C9 C10 1.395(4) .
C10 C11 1.392(5) .
C10 H10 0.9500 .
C11 C12 1.378(6) .
C11 H11 0.9500 .
C12 C13 1.376(5) .
C12 H12 0.9500 .
C13 C14 1.396(4) .
C13 H13 0.9500 .
C14 H14 0.9500 .
C15 C16 1.534(4) .
C15 H15A 0.9900 .
C15 H15B 0.9900 .
C16 C17 1.522(4) .
C16 H16A 0.9900 .
C16 H16B 0.9900 .
C17 C18 1.544(5) .
C17 H17A 0.9900 .
C17 H17B 0.9900 .
C18 H18A 0.9800 .
C18 H18B 0.9800 .
C18 H18C 0.9800 .

loop_
_geom_torsion_atom_site_label_1
_geom_torsion_atom_site_label_2
_geom_torsion_atom_site_label_3
_geom_torsion_atom_site_label_4
_geom_torsion
_geom_torsion_site_symmetry_1
C7A N1 C2 N3 -0.9(3) .
C8 N1 C2 N3 -179.2(2) .
C7A N1 C2 Ni1 176.15(17) .
C8 N1 C2 Ni1 -2.1(3) .
Br1 Ni1 C2 N1 83.9(2) 3_566
Br1 Ni1 C2 N1 -96.1(2) .
Br1 Ni1 C2 N3 -99.7(2) 3_566
Br1 Ni1 C2 N3 80.3(2) .
N1 C2 N3 C3A 0.8(3) .
Ni1 C2 N3 C3A -176.19(17) .
N1 C2 N3 C15 -179.4(2) .
Ni1 C2 N3 C15 3.6(3) .
C2 N3 C3A C4 179.2(3) .
C15 N3 C3A C4 -0.7(4) .
C2 N3 C3A C7A -0.4(3) .
C15 N3 C3A C7A 179.8(2) .
C7A C3A C4 C5 0.0(4) .
N3 C3A C4 C5 -179.4(3) .
C3A C4 C5 C6 0.1(4) .
C4 C5 C6 C7 0.0(4) .
C5 C6 C7 C7A -0.4(4) .
C6 C7 C7A C3A 0.5(4) .
C6 C7 C7A N1 179.8(3) .
C4 C3A C7A C7 -0.4(4) .
N3 C3A C7A C7 179.2(2) .
C4 C3A C7A N1 -179.8(2) .
N3 C3A C7A N1 -0.2(3) .
C2 N1 C7A C7 -178.6(3) .
C8 N1 C7A C7 -0.3(4) .
C2 N1 C7A C3A 0.7(3) .
C8 N1 C7A C3A 179.0(2) .
C2 N1 C8 C9 109.1(3) .
C7A N1 C8 C9 -68.9(3) .
N1 C8 C9 C14 -22.4(4) .
N1 C8 C9 C10 158.4(2) .
C14 C9 C10 C11 0.4(5) .
C8 C9 C10 C11 179.6(3) .
C9 C10 C11 C12 0.5(6) .
C10 C11 C12 C13 -1.2(6) .
C11 C12 C13 C14 1.0(5) .
C10 C9 C14 C13 -0.6(4) .
C8 C9 C14 C13 -179.8(3) .
C12 C13 C14 C9 0.0(5) .
C2 N3 C15 C16 85.2(3) .
C3A N3 C15 C16 -95.0(3) .
N3 C15 C16 C17 -178.2(2) .
C15 C16 C17 C18 173.6(3) .
